data_4076253
loop_
_publ_author_name
'Adrian, Rafael A.'
'Yaklin, Marsha M.'
'Klausmeyer, Kevin K.'

_publ_section_title
;
 Synthesis and Characterization of Bi- and Trinuclear Molybdenum Carbonyl
 Compounds Obtained by Ligand Exchange Reactions of
 [Et4N]3[Mo3(CO)9(OMe)3]
;
_journal_issue 6
_journal_name_full Organometallics
_journal_page_first 1352
_journal_paper_doi 10.1021/om034260b
_journal_volume 23
_journal_year 2004
_chemical_formula_sum 'C78 H150 Mo6 N6 O30'
_chemical_formula_weight 2227.68
_chemical_name_systematic
; 
 ? 
;
_space_group_IT_number 14
_symmetry_cell_setting monoclinic
_symmetry_space_group_name_Hall '-P 2yn'
_symmetry_space_group_name_H-M 'P 1 21/n 1'
_atom_sites_solution_hydrogens geom
_atom_sites_solution_primary direct
_atom_sites_solution_secondary difmap
_audit_creation_method SHELXL-97
_cell_angle_alpha 90.00
_cell_angle_beta 90.143(18)
_cell_angle_gamma 90.00
_cell_formula_units_Z 4
_cell_length_a 10.039(4)
_cell_length_b 44.648(16)
_cell_length_c 21.756(8)
_cell_measurement_reflns_used 1000
_cell_measurement_temperature 110(2)
_cell_measurement_theta_max 23.28
_cell_measurement_theta_min 2.74
_cell_volume 9751(6)
_computing_cell_refinement 'Bruker SMART'
_computing_data_collection 'Bruker SMART'
_computing_data_reduction 'Bruker SAINT'
_computing_molecular_graphics 'Bruker SHELXTL'
_computing_publication_material 'Bruker SHELXTL'
_computing_structure_refinement 'SHELXL-97 (Sheldrick, 1997)'
_computing_structure_solution 'SHELXS-97 (Sheldrick, 1990)'
_diffrn_ambient_temperature 110(2)
_diffrn_measured_fraction_theta_full 0.886
_diffrn_measured_fraction_theta_max 0.886
_diffrn_measurement_device_type 'CCD area detector'
_diffrn_measurement_method 'phi and omega scans'
_diffrn_radiation_monochromator graphite
_diffrn_radiation_source 'fine-focus sealed tube'
_diffrn_radiation_type MoK\a
_diffrn_radiation_wavelength 0.71073
_diffrn_reflns_av_R_equivalents 0.0484
_diffrn_reflns_av_sigmaI/netI 0.0514
_diffrn_reflns_limit_h_max 6
_diffrn_reflns_limit_h_min -10
_diffrn_reflns_limit_k_max 49
_diffrn_reflns_limit_k_min -48
_diffrn_reflns_limit_l_max 24
_diffrn_reflns_limit_l_min -23
_diffrn_reflns_number 36294
_diffrn_reflns_theta_full 23.34
_diffrn_reflns_theta_max 23.34
_diffrn_reflns_theta_min 0.94
_exptl_absorpt_coefficient_mu 0.824
_exptl_absorpt_correction_type multi-scan
_exptl_crystal_colour brown
_exptl_crystal_density_diffrn 1.517
_exptl_crystal_density_meas 0
_exptl_crystal_density_method 'not measured'
_exptl_crystal_description block
_exptl_crystal_F_000 4608
_exptl_crystal_size_max 0.25
_exptl_crystal_size_mid 0.23
_exptl_crystal_size_min 0.15
_refine_diff_density_max 1.890
_refine_diff_density_min -0.657
_refine_diff_density_rms 0.120
_refine_ls_extinction_method none
_refine_ls_goodness_of_fit_ref 1.030
_refine_ls_hydrogen_treatment mixed
_refine_ls_matrix_type full
_refine_ls_number_parameters 1191
_refine_ls_number_reflns 12531
_refine_ls_number_restraints 164
_refine_ls_restrained_S_all 1.025
_refine_ls_R_factor_all 0.0592
_refine_ls_R_factor_gt 0.0545
_refine_ls_shift/su_max 0.001
_refine_ls_shift/su_mean 0.000
_refine_ls_structure_factor_coef Fsqd
_refine_ls_weighting_details 'calc w=1/[\s^2^(Fo^2^)+(0.0995P)^2^+12.1909P] where P=(Fo^2^+2Fc^2^)/3'
_refine_ls_weighting_scheme calc
_refine_ls_wR_factor_gt 0.1404
_refine_ls_wR_factor_ref 0.1445
_reflns_number_gt 11356
_reflns_number_total 12531
_reflns_threshold_expression >2sigma(I)
_cod_data_source_file om034260bsi20031024_025413.cif
_cod_data_source_block kk06
_cod_depositor_comments
;
The following automatic conversions were performed:

'_symmetry_cell_setting' value 'Monoclinic' changed to 'monoclinic'
according to /home/saulius/struct/CIF-dictionaries/cif_core.dic
dictionary named 'cif_core.dic' version 2.4.1 from 2010-06-29.

Automatic conversion script
Id: cif_fix_values 1715 2011-07-08 13:25:40Z adriana 
;
_cod_original_cell_volume 9752(6)
_cod_original_sg_symbol_H-M P2(1)/n
_cod_database_code 4076253

loop_
_symmetry_equiv_pos_as_xyz
'x, y, z'
'-x+1/2, y+1/2, -z+1/2'
'-x, -y, -z'
'x-1/2, -y-1/2, z-1/2'

loop_
_atom_site_label
_atom_site_type_symbol
_atom_site_fract_x
_atom_site_fract_y
_atom_site_fract_z
_atom_site_U_iso_or_equiv
_atom_site_adp_type
_atom_site_occupancy
_atom_site_symmetry_multiplicity
_atom_site_calc_flag
_atom_site_refinement_flags
_atom_site_disorder_assembly
_atom_site_disorder_group
Mo1 Mo 0.72438(6) 0.178667(12) 0.81578(3) 0.03227(17) Uani 1 1 d . . .
Mo2 Mo 0.79683(6) 0.236677(12) 0.76413(3) 0.03428(18) Uani 1 1 d . . .
Mo3 Mo 0.81842(7) 0.171107(13) 0.67322(3) 0.03389(18) Uani 1 1 d . . .
Mo4 Mo 0.73622(6) 0.422088(12) 0.68558(3) 0.03261(17) Uani 1 1 d . . .
Mo5 Mo 0.80414(6) 0.484625(12) 0.71257(3) 0.02993(17) Uani 1 1 d . . .
Mo6 Mo 0.82252(6) 0.430439(12) 0.82935(3) 0.03243(17) Uani 1 1 d . . .
O1 O 0.6646(7) 0.22929(11) 0.9105(3) 0.0560(16) Uani 1 1 d . . .
O2 O 0.4490(6) 0.15909(12) 0.8635(3) 0.0510(15) Uani 1 1 d . . .
O3 O 0.8474(7) 0.15725(13) 0.9389(3) 0.0603(17) Uani 1 1 d . . .
O4 O 0.5993(6) 0.28934(12) 0.7763(3) 0.0645(18) Uani 1 1 d . . .
O5 O 0.9335(6) 0.27584(12) 0.6647(3) 0.0608(17) Uani 1 1 d . . .
O6 O 0.9725(6) 0.27296(13) 0.8534(3) 0.0601(17) Uani 1 1 d . . .
O7 O 0.6649(7) 0.13958(15) 0.5680(3) 0.0727(19) Uani 1 1 d . . .
O8 O 1.0411(6) 0.13192(12) 0.6181(3) 0.0494(14) Uani 1 1 d . . .
O9 O 0.8869(8) 0.21256(16) 0.5637(3) 0.082(2) Uani 1 1 d . . .
O10 O 0.9025(5) 0.19301(9) 0.7610(2) 0.0328(11) Uani 1 1 d . . .
O11 O 1.1498(6) 0.19722(12) 0.6863(3) 0.0522(15) Uani 1 1 d . . .
H11A H 1.2083 0.2078 0.6693 0.078 Uiso 1 1 calc R . .
O12 O 0.6715(5) 0.20028(9) 0.7249(2) 0.0308(11) Uani 1 1 d . A .
C13 C 0.511(3) 0.2162(3) 0.6468(6) 0.044(5) Uani 0.603(8) 1 d PD A 1
H13A H 0.5576 0.2043 0.6151 0.053 Uiso 0.603(8) 1 calc PR A 1
H13B H 0.4144 0.2158 0.6375 0.053 Uiso 0.603(8) 1 calc PR A 1
O13 O 0.5579(10) 0.2466(2) 0.6450(5) 0.055(2) Uani 0.603(8) 1 d PD A 1
H13 H 0.5200 0.2566 0.6726 0.083 Uiso 0.603(8) 1 calc PR A 1
C13A C 0.517(4) 0.2257(6) 0.6585(9) 0.044(5) Uani 0.397(8) 1 d PD A 2
H13C H 0.4209 0.2307 0.6558 0.053 Uiso 0.397(8) 1 calc PR A 2
H13D H 0.5647 0.2442 0.6705 0.053 Uiso 0.397(8) 1 calc PR A 2
O13A O 0.5619(15) 0.2169(3) 0.5980(7) 0.055(2) Uani 0.397(8) 1 d PD A 2
H13A H 0.5530 0.1983 0.5938 0.083 Uiso 0.397(8) 1 calc PR A 2
O14 O 0.7499(5) 0.14382(9) 0.7498(2) 0.0375(12) Uani 1 1 d . . .
O15 O 0.9001(6) 0.10429(10) 0.8184(3) 0.0468(14) Uani 1 1 d . . .
H15A H 0.9703 0.0944 0.8242 0.070 Uiso 1 1 calc R . .
O16 O 0.4734(8) 0.39570(17) 0.6381(3) 0.088(3) Uani 1 1 d . . .
O17 O 0.6670(6) 0.46184(11) 0.5723(2) 0.0464(13) Uani 1 1 d . . .
O18 O 0.8735(6) 0.38806(12) 0.5791(3) 0.0538(15) Uani 1 1 d . . .
O19 O 0.8512(6) 0.53599(11) 0.8047(3) 0.0522(15) Uani 1 1 d . . .
O20 O 1.0067(5) 0.51697(10) 0.6284(2) 0.0393(13) Uani 1 1 d . . .
O21 O 0.6131(5) 0.53133(11) 0.6562(2) 0.0427(13) Uani 1 1 d . . .
O22 O 1.0479(7) 0.39776(13) 0.8996(3) 0.0620(17) Uani 1 1 d . . .
O23 O 0.9365(6) 0.48295(12) 0.9069(3) 0.0556(16) Uani 1 1 d . . .
O24 O 0.6863(7) 0.41803(15) 0.9533(3) 0.072(2) Uani 1 1 d . . .
O25 O 0.6761(5) 0.45270(9) 0.7633(2) 0.0336(11) Uani 1 1 d . . .
O26 O 0.5597(6) 0.47965(13) 0.8751(3) 0.0605(17) Uani 1 1 d . . .
H26A H 0.5454 0.4953 0.8954 0.091 Uiso 1 1 calc R . .
O27 O 0.9089(4) 0.44201(9) 0.7362(2) 0.0294(11) Uani 1 1 d . . .
O28 O 1.1395(7) 0.47832(14) 0.7700(4) 0.083(2) Uani 1 1 d . . .
H28A H 1.1974 0.4839 0.7955 0.124 Uiso 1 1 calc R . .
O29 O 0.7546(5) 0.39542(9) 0.7669(2) 0.0378(12) Uani 1 1 d . . .
O30 O 0.9451(6) 0.35295(13) 0.7939(3) 0.0648(18) Uani 1 1 d . . .
H30A H 1.0100 0.3421 0.7839 0.097 Uiso 1 1 calc R . .
C1 C 0.6873(9) 0.21267(16) 0.8701(4) 0.047(2) Uani 1 1 d . . .
C2 C 0.5530(9) 0.16641(15) 0.8465(3) 0.0378(19) Uani 1 1 d . . .
C3 C 0.8004(8) 0.16386(15) 0.8920(4) 0.0400(19) Uani 1 1 d . . .
C4 C 0.6738(8) 0.26907(16) 0.7717(4) 0.047(2) Uani 1 1 d . . .
C5 C 0.8780(8) 0.26076(16) 0.7008(4) 0.044(2) Uani 1 1 d . . .
C6 C 0.9072(8) 0.25928(15) 0.8194(4) 0.0408(19) Uani 1 1 d . . .
C7 C 0.7190(10) 0.1517(2) 0.6080(4) 0.056(2) Uani 1 1 d . . .
C8 C 0.9584(8) 0.14657(16) 0.6412(4) 0.0374(18) Uani 1 1 d . . .
C9 C 0.8648(9) 0.19849(19) 0.6081(4) 0.054(2) Uani 1 1 d . . .
C10 C 1.0339(7) 0.18826(15) 0.7828(4) 0.0384(18) Uani 1 1 d . . .
H10A H 1.0560 0.1667 0.7790 0.046 Uiso 1 1 calc R . .
H10B H 1.0381 0.1936 0.8270 0.046 Uiso 1 1 calc R . .
C11 C 1.1353(8) 0.20622(17) 0.7486(4) 0.045(2) Uani 1 1 d . . .
H11B H 1.1093 0.2276 0.7498 0.054 Uiso 1 1 calc R . .
H11C H 1.2224 0.2043 0.7697 0.054 Uiso 1 1 calc R . .
C12 C 0.5352(7) 0.20293(15) 0.7085(4) 0.0354(17) Uani 1 1 d D . .
H12A H 0.4900 0.2154 0.7397 0.042 Uiso 1 1 calc R A 1
H12B H 0.4942 0.1828 0.7097 0.042 Uiso 1 1 calc R A 1
C14 C 0.7163(7) 0.11312(14) 0.7486(4) 0.0359(18) Uani 1 1 d . . .
H14A H 0.6802 0.1077 0.7077 0.043 Uiso 1 1 calc R . .
H14B H 0.6473 0.1089 0.7799 0.043 Uiso 1 1 calc R . .
C15 C 0.8393(8) 0.09498(16) 0.7620(4) 0.0436(19) Uani 1 1 d . . .
H15B H 0.8153 0.0735 0.7648 0.052 Uiso 1 1 calc R . .
H15C H 0.9036 0.0974 0.7280 0.052 Uiso 1 1 calc R . .
C16 C 0.5710(9) 0.4052(2) 0.6562(4) 0.051(2) Uani 1 1 d . . .
C17 C 0.6998(7) 0.44923(15) 0.6177(4) 0.0354(17) Uani 1 1 d . . .
C18 C 0.8243(8) 0.39994(16) 0.6211(4) 0.0402(19) Uani 1 1 d . . .
C19 C 0.8370(8) 0.51605(15) 0.7707(3) 0.0354(17) Uani 1 1 d . . .
C20 C 0.9326(7) 0.50447(15) 0.6608(4) 0.0343(17) Uani 1 1 d . . .
C21 C 0.6847(7) 0.51332(15) 0.6785(3) 0.0328(17) Uani 1 1 d . . .
C22 C 0.9629(9) 0.40988(17) 0.8725(4) 0.044(2) Uani 1 1 d . . .
C23 C 0.8914(8) 0.46402(17) 0.8752(4) 0.0421(19) Uani 1 1 d . . .
C24 C 0.7272(9) 0.42194(17) 0.9036(4) 0.049(2) Uani 1 1 d . . .
C25 C 0.5377(7) 0.45679(17) 0.7741(4) 0.043(2) Uani 1 1 d . . .
H25A H 0.5013 0.4385 0.7937 0.052 Uiso 1 1 calc R . .
H25B H 0.4914 0.4595 0.7343 0.052 Uiso 1 1 calc R . .
C26 C 0.5097(9) 0.48329(18) 0.8145(4) 0.051(2) Uani 1 1 d . . .
H26B H 0.5504 0.5013 0.7960 0.062 Uiso 1 1 calc R . .
H26C H 0.4123 0.4865 0.8164 0.062 Uiso 1 1 calc R . .
C27 C 1.0401(7) 0.43502(16) 0.7184(4) 0.0381(18) Uani 1 1 d . . .
H27A H 1.0564 0.4431 0.6767 0.046 Uiso 1 1 calc R . .
H27B H 1.0502 0.4130 0.7164 0.046 Uiso 1 1 calc R . .
C28 C 1.1456(8) 0.44794(16) 0.7633(5) 0.065(3) Uani 1 1 d . . .
H28B H 1.1335 0.4385 0.8041 0.078 Uiso 1 1 calc R . .
H28C H 1.2354 0.4425 0.7484 0.078 Uiso 1 1 calc R . .
C29 C 0.7163(8) 0.36580(16) 0.7757(4) 0.049(2) Uani 1 1 d . . .
H29A H 0.6371 0.3612 0.7503 0.059 Uiso 1 1 calc R . .
H29B H 0.6932 0.3624 0.8194 0.059 Uiso 1 1 calc R . .
C30 C 0.8329(9) 0.34547(17) 0.7573(4) 0.052(2) Uani 1 1 d . . .
H30B H 0.8086 0.3242 0.7637 0.063 Uiso 1 1 calc R . .
H30C H 0.8540 0.3483 0.7133 0.063 Uiso 1 1 calc R . .
N1 N 0.7545(7) 0.17643(14) 0.2163(3) 0.0486(17) Uani 1 1 d . . .
C31 C 0.8488(9) 0.15450(19) 0.2460(5) 0.062(3) Uani 1 1 d . . .
H31A H 0.8919 0.1426 0.2132 0.075 Uiso 1 1 calc R . .
H31B H 0.9197 0.1660 0.2672 0.075 Uiso 1 1 calc R . .
C32 C 0.7884(12) 0.1333(2) 0.2912(6) 0.088(4) Uani 1 1 d . . .
H32A H 0.8580 0.1203 0.3082 0.132 Uiso 1 1 calc R . .
H32B H 0.7209 0.1210 0.2706 0.132 Uiso 1 1 calc R . .
H32C H 0.7468 0.1446 0.3246 0.132 Uiso 1 1 calc R . .
C33 C 0.8407(9) 0.1946(2) 0.1730(4) 0.069(3) Uani 1 1 d . . .
H33A H 0.9120 0.2045 0.1972 0.083 Uiso 1 1 calc R . .
H33B H 0.8840 0.1808 0.1436 0.083 Uiso 1 1 calc R . .
C34 C 0.7661(12) 0.2184(3) 0.1372(6) 0.101(4) Uani 1 1 d . . .
H34A H 0.8285 0.2293 0.1108 0.151 Uiso 1 1 calc R . .
H34B H 0.7238 0.2324 0.1658 0.151 Uiso 1 1 calc R . .
H34C H 0.6976 0.2089 0.1116 0.151 Uiso 1 1 calc R . .
C35 C 0.6471(8) 0.16003(19) 0.1806(4) 0.055(2) Uani 1 1 d . . .
H35A H 0.5989 0.1468 0.2095 0.066 Uiso 1 1 calc R . .
H35B H 0.5825 0.1750 0.1653 0.066 Uiso 1 1 calc R . .
C36 C 0.6917(11) 0.1415(2) 0.1273(5) 0.081(3) Uani 1 1 d . . .
H36A H 0.6138 0.1327 0.1068 0.122 Uiso 1 1 calc R . .
H36B H 0.7503 0.1254 0.1419 0.122 Uiso 1 1 calc R . .
H36C H 0.7402 0.1541 0.0981 0.122 Uiso 1 1 calc R . .
C37 C 0.6847(9) 0.19595(17) 0.2617(4) 0.051(2) Uani 1 1 d . . .
H37A H 0.6268 0.1832 0.2876 0.061 Uiso 1 1 calc R . .
H37B H 0.6264 0.2100 0.2390 0.061 Uiso 1 1 calc R . .
C38 C 0.7761(10) 0.2138(2) 0.3032(5) 0.069(3) Uani 1 1 d . . .
H38A H 0.7226 0.2261 0.3311 0.103 Uiso 1 1 calc R . .
H38B H 0.8329 0.2268 0.2781 0.103 Uiso 1 1 calc R . .
H38C H 0.8320 0.2001 0.3272 0.103 Uiso 1 1 calc R . .
N2 N 1.2338(6) 0.44032(12) 0.4971(3) 0.0349(14) Uani 1 1 d . . .
C39 C 1.3469(9) 0.42181(18) 0.5206(4) 0.051(2) Uani 1 1 d . . .
H39A H 1.3128 0.4014 0.5293 0.061 Uiso 1 1 calc R . .
H39B H 1.3768 0.4305 0.5602 0.061 Uiso 1 1 calc R . .
C40 C 1.4677(9) 0.41886(18) 0.4790(4) 0.050(2) Uani 1 1 d . . .
H40A H 1.5338 0.4058 0.4986 0.075 Uiso 1 1 calc R . .
H40B H 1.5067 0.4387 0.4720 0.075 Uiso 1 1 calc R . .
H40C H 1.4404 0.4102 0.4396 0.075 Uiso 1 1 calc R . .
C41 C 1.1275(9) 0.43960(16) 0.5460(4) 0.046(2) Uani 1 1 d . . .
H41A H 1.1650 0.4478 0.5846 0.055 Uiso 1 1 calc R . .
H41B H 1.1024 0.4185 0.5538 0.055 Uiso 1 1 calc R . .
C42 C 1.0023(8) 0.45726(16) 0.5292(4) 0.049(2) Uani 1 1 d . . .
H42A H 0.9381 0.4560 0.5630 0.073 Uiso 1 1 calc R . .
H42B H 0.9626 0.4488 0.4918 0.073 Uiso 1 1 calc R . .
H42C H 1.0258 0.4783 0.5221 0.073 Uiso 1 1 calc R . .
C43 C 1.1795(9) 0.42831(16) 0.4358(3) 0.0407(19) Uani 1 1 d . . .
H43A H 1.1125 0.4426 0.4197 0.049 Uiso 1 1 calc R . .
H43B H 1.2534 0.4274 0.4058 0.049 Uiso 1 1 calc R . .
C44 C 1.1161(9) 0.39751(16) 0.4403(4) 0.055(2) Uani 1 1 d . . .
H44A H 1.0878 0.3909 0.3993 0.082 Uiso 1 1 calc R . .
H44B H 1.0386 0.3985 0.4675 0.082 Uiso 1 1 calc R . .
H44C H 1.1811 0.3833 0.4569 0.082 Uiso 1 1 calc R . .
C45 C 1.2775(8) 0.47205(16) 0.4848(3) 0.0401(18) Uani 1 1 d . . .
H45A H 1.2012 0.4833 0.4675 0.048 Uiso 1 1 calc R . .
H45B H 1.3485 0.4717 0.4533 0.048 Uiso 1 1 calc R . .
C46 C 1.3290(10) 0.48878(17) 0.5408(4) 0.053(2) Uani 1 1 d . . .
H46A H 1.3566 0.5090 0.5287 0.080 Uiso 1 1 calc R . .
H46B H 1.4053 0.4780 0.5583 0.080 Uiso 1 1 calc R . .
H46C H 1.2582 0.4901 0.5716 0.080 Uiso 1 1 calc R . .
N3 N 0.7092(6) 0.55442(12) 0.9859(3) 0.0348(14) Uani 1 1 d . . .
C47 C 0.6659(13) 0.5677(2) 0.9248(5) 0.082(3) Uani 1 1 d . . .
H47A H 0.7264 0.5602 0.8923 0.098 Uiso 1 1 calc R . .
H47B H 0.6760 0.5897 0.9268 0.098 Uiso 1 1 calc R . .
C48 C 0.5234(10) 0.5604(2) 0.9063(5) 0.069(3) Uani 1 1 d . . .
H48A H 0.5014 0.5709 0.8680 0.103 Uiso 1 1 calc R . .
H48B H 0.4626 0.5669 0.9388 0.103 Uiso 1 1 calc R . .
H48C H 0.5143 0.5388 0.9000 0.103 Uiso 1 1 calc R . .
C49 C 0.6204(13) 0.5651(2) 1.0380(5) 0.086(4) Uani 1 1 d . . .
H49A H 0.6532 0.5565 1.0772 0.104 Uiso 1 1 calc R . .
H49B H 0.5288 0.5575 1.0311 0.104 Uiso 1 1 calc R . .
C50 C 0.6170(13) 0.6003(2) 1.0433(6) 0.100(4) Uani 1 1 d . . .
H50A H 0.5587 0.6062 1.0774 0.150 Uiso 1 1 calc R . .
H50B H 0.5829 0.6089 1.0049 0.150 Uiso 1 1 calc R . .
H50C H 0.7072 0.6079 1.0510 0.150 Uiso 1 1 calc R . .
C51 C 0.6989(13) 0.5213(2) 0.9815(6) 0.084(3) Uani 1 1 d . . .
H51A H 0.7529 0.5143 0.9463 0.101 Uiso 1 1 calc R . .
H51B H 0.6050 0.5158 0.9733 0.101 Uiso 1 1 calc R . .
C52 C 0.7468(11) 0.5049(2) 1.0410(5) 0.072(3) Uani 1 1 d . . .
H52A H 0.7375 0.4832 1.0355 0.108 Uiso 1 1 calc R . .
H52B H 0.6925 0.5114 1.0759 0.108 Uiso 1 1 calc R . .
H52C H 0.8404 0.5098 1.0488 0.108 Uiso 1 1 calc R . .
C53 C 0.8486(11) 0.5644(2) 0.9993(5) 0.077(3) Uani 1 1 d . . .
H53A H 0.8736 0.5570 1.0407 0.092 Uiso 1 1 calc R . .
H53B H 0.8499 0.5865 1.0008 0.092 Uiso 1 1 calc R . .
C54 C 0.9529(9) 0.5542(2) 0.9545(5) 0.065(3) Uani 1 1 d . . .
H54A H 1.0402 0.5618 0.9675 0.098 Uiso 1 1 calc R . .
H54B H 0.9316 0.5620 0.9135 0.098 Uiso 1 1 calc R . .
H54C H 0.9549 0.5323 0.9533 0.098 Uiso 1 1 calc R . .
N4 N 1.2658(6) 0.07705(12) 0.7708(3) 0.0351(14) Uani 1 1 d . . .
C55 C 1.3721(8) 0.06084(17) 0.7335(4) 0.044(2) Uani 1 1 d . . .
H55A H 1.4469 0.0748 0.7261 0.052 Uiso 1 1 calc R . .
H55B H 1.4068 0.0439 0.7581 0.052 Uiso 1 1 calc R . .
C56 C 1.3241(9) 0.04885(17) 0.6720(4) 0.049(2) Uani 1 1 d . . .
H56A H 1.3984 0.0392 0.6506 0.074 Uiso 1 1 calc R . .
H56B H 1.2900 0.0654 0.6470 0.074 Uiso 1 1 calc R . .
H56C H 1.2529 0.0342 0.6788 0.074 Uiso 1 1 calc R . .
C57 C 1.1510(8) 0.05598(15) 0.7836(4) 0.045(2) Uani 1 1 d . . .
H57A H 1.0851 0.0666 0.8094 0.055 Uiso 1 1 calc R . .
H57B H 1.1069 0.0511 0.7441 0.055 Uiso 1 1 calc R . .
C58 C 1.1888(8) 0.02718(17) 0.8150(5) 0.057(2) Uani 1 1 d . . .
H58A H 1.1094 0.0147 0.8200 0.085 Uiso 1 1 calc R . .
H58B H 1.2270 0.0316 0.8555 0.085 Uiso 1 1 calc R . .
H58C H 1.2546 0.0165 0.7901 0.085 Uiso 1 1 calc R . .
C59 C 1.3332(8) 0.08611(16) 0.8307(4) 0.045(2) Uani 1 1 d . . .
H59A H 1.3716 0.0680 0.8500 0.054 Uiso 1 1 calc R . .
H59B H 1.4079 0.0998 0.8209 0.054 Uiso 1 1 calc R . .
C60 C 1.2432(10) 0.10137(19) 0.8770(4) 0.060(3) Uani 1 1 d . . .
H60A H 1.2949 0.1067 0.9136 0.090 Uiso 1 1 calc R . .
H60B H 1.1709 0.0877 0.8885 0.090 Uiso 1 1 calc R . .
H60C H 1.2054 0.1196 0.8587 0.090 Uiso 1 1 calc R . .
C61 C 1.2099(8) 0.10368(15) 0.7374(4) 0.0413(19) Uani 1 1 d . . .
H61A H 1.1358 0.1120 0.7620 0.050 Uiso 1 1 calc R . .
H61B H 1.1720 0.0967 0.6978 0.050 Uiso 1 1 calc R . .
C62 C 1.3099(8) 0.12903(15) 0.7241(4) 0.0436(19) Uani 1 1 d . . .
H62A H 1.2648 0.1452 0.7019 0.065 Uiso 1 1 calc R . .
H62B H 1.3831 0.1212 0.6991 0.065 Uiso 1 1 calc R . .
H62C H 1.3455 0.1368 0.7630 0.065 Uiso 1 1 calc R . .
N5 N 0.7294(6) 0.29725(12) 0.5067(3) 0.0507(18) Uani 0.599(12) 1 d PD B 1
C63 C 0.6791(18) 0.3067(3) 0.5709(6) 0.059(5) Uani 0.599(12) 1 d PDU B 1
H63A H 0.6133 0.2913 0.5833 0.071 Uiso 0.599(12) 1 calc PR B 1
H63B H 0.7560 0.3045 0.5991 0.071 Uiso 0.599(12) 1 calc PR B 1
C64 C 0.6159(19) 0.3372(3) 0.5855(10) 0.085(7) Uani 0.599(12) 1 d PDU B 1
H64A H 0.5984 0.3385 0.6297 0.128 Uiso 0.599(12) 1 calc PR B 1
H64B H 0.5320 0.3392 0.5628 0.128 Uiso 0.599(12) 1 calc PR B 1
H64C H 0.6770 0.3532 0.5733 0.128 Uiso 0.599(12) 1 calc PR B 1
C65 C 0.7716(17) 0.2657(2) 0.5175(6) 0.056(4) Uani 0.599(12) 1 d PDU B 1
H65A H 0.6974 0.2535 0.5339 0.068 Uiso 0.599(12) 1 calc PR B 1
H65B H 0.8480 0.2647 0.5463 0.068 Uiso 0.599(12) 1 calc PR B 1
C66 C 0.811(2) 0.2553(4) 0.4533(6) 0.070(5) Uani 0.599(12) 1 d PDU B 1
H66A H 0.8457 0.2348 0.4554 0.105 Uiso 0.599(12) 1 calc PR B 1
H66B H 0.8803 0.2686 0.4370 0.105 Uiso 0.599(12) 1 calc PR B 1
H66C H 0.7332 0.2559 0.4262 0.105 Uiso 0.599(12) 1 calc PR B 1
N5A N 0.7294(6) 0.29725(12) 0.5067(3) 0.0507(18) Uani 0.401(12) 1 d PDU B 2
C63A C 0.738(2) 0.2846(4) 0.5700(5) 0.056(6) Uani 0.401(12) 1 d PDU B 2
H63C H 0.8317 0.2804 0.5821 0.067 Uiso 0.401(12) 1 calc PR B 2
H63D H 0.6844 0.2662 0.5745 0.067 Uiso 0.401(12) 1 calc PR B 2
C64A C 0.679(3) 0.3110(5) 0.6067(13) 0.059(7) Uani 0.401(12) 1 d PDU B 2
H64D H 0.7456 0.3270 0.6100 0.088 Uiso 0.401(12) 1 calc PR B 2
H64E H 0.6547 0.3041 0.6479 0.088 Uiso 0.401(12) 1 calc PR B 2
H64F H 0.6000 0.3186 0.5855 0.088 Uiso 0.401(12) 1 calc PR B 2
C65A C 0.799(3) 0.2712(4) 0.4732(9) 0.069(7) Uani 0.401(12) 1 d PDU B 2
H65C H 0.7455 0.2530 0.4810 0.083 Uiso 0.401(12) 1 calc PR B 2
H65D H 0.8859 0.2680 0.4942 0.083 Uiso 0.401(12) 1 calc PR B 2
C66A C 0.829(2) 0.2717(5) 0.4033(8) 0.057(7) Uani 0.401(12) 1 d PDU B 2
H66D H 0.7461 0.2684 0.3804 0.085 Uiso 0.401(12) 1 calc PR B 2
H66E H 0.8928 0.2558 0.3933 0.085 Uiso 0.401(12) 1 calc PR B 2
H66F H 0.8668 0.2912 0.3921 0.085 Uiso 0.401(12) 1 calc PR B 2
C67 C 0.6040(7) 0.30135(18) 0.4697(4) 0.057(2) Uani 1 1 d DU . .
H67A H 0.6278 0.3014 0.4256 0.069 Uiso 1 1 calc R B 1
H67B H 0.5661 0.3212 0.4795 0.069 Uiso 1 1 calc R B 1
C68 C 0.4960(11) 0.2776(2) 0.4799(6) 0.086(4) Uani 1 1 d DU B .
H68A H 0.4182 0.2824 0.4544 0.129 Uiso 1 1 calc R . .
H68B H 0.4700 0.2775 0.5233 0.129 Uiso 1 1 calc R . .
H68C H 0.5306 0.2579 0.4686 0.129 Uiso 1 1 calc R . .
C69 C 0.8240(8) 0.32126(18) 0.4899(4) 0.063(3) Uani 1 1 d DU . .
H69A H 0.7841 0.3407 0.5016 0.076 Uiso 1 1 calc R B 1
H69B H 0.8338 0.3213 0.4446 0.076 Uiso 1 1 calc R B 1
C70 C 0.9625(8) 0.3194(2) 0.5183(4) 0.060(2) Uani 1 1 d DU B .
H70A H 1.0156 0.3366 0.5048 0.090 Uiso 1 1 calc R . .
H70B H 1.0060 0.3009 0.5052 0.090 Uiso 1 1 calc R . .
H70C H 0.9552 0.3196 0.5632 0.090 Uiso 1 1 calc R . .
N6 N 0.2829(6) 0.17674(12) 0.4858(2) 0.0419(15) Uani 0.634(9) 1 d PD C 1
C71 C 0.2878(14) 0.2100(2) 0.4898(5) 0.061(4) Uani 0.634(9) 1 d PD C 1
H71A H 0.2750 0.2181 0.4479 0.073 Uiso 0.634(9) 1 calc PR C 1
H71B H 0.3784 0.2157 0.5034 0.073 Uiso 0.634(9) 1 calc PR C 1
C72 C 0.189(5) 0.2251(6) 0.5317(18) 0.063(6) Uani 0.634(9) 1 d PD C 1
H72A H 0.1004 0.2166 0.5250 0.095 Uiso 0.634(9) 1 calc PR C 1
H72B H 0.1871 0.2466 0.5229 0.095 Uiso 0.634(9) 1 calc PR C 1
H72C H 0.2158 0.2220 0.5746 0.095 Uiso 0.634(9) 1 calc PR C 1
C73 C 0.3711(12) 0.1663(2) 0.4332(5) 0.054(4) Uani 0.634(9) 1 d PD C 1
H73A H 0.3572 0.1446 0.4267 0.065 Uiso 0.634(9) 1 calc PR C 1
H73B H 0.3434 0.1768 0.3951 0.065 Uiso 0.634(9) 1 calc PR C 1
C74 C 0.5180(19) 0.1720(11) 0.444(2) 0.051(3) Uani 0.634(9) 1 d PD C 1
H74A H 0.5303 0.1922 0.4607 0.077 Uiso 0.634(9) 1 calc PR C 1
H74B H 0.5659 0.1702 0.4049 0.077 Uiso 0.634(9) 1 calc PR C 1
H74C H 0.5527 0.1572 0.4731 0.077 Uiso 0.634(9) 1 calc PR C 1
C75 C 0.3280(13) 0.1632(2) 0.5471(5) 0.049(4) Uani 0.634(9) 1 d PD C 1
H75A H 0.4150 0.1723 0.5579 0.059 Uiso 0.634(9) 1 calc PR C 1
H75B H 0.2637 0.1696 0.5790 0.059 Uiso 0.634(9) 1 calc PR C 1
C76 C 0.342(4) 0.1307(5) 0.5516(19) 0.050(9) Uani 0.634(9) 1 d PD C 1
H76A H 0.2542 0.1213 0.5488 0.075 Uiso 0.634(9) 1 calc PR C 1
H76B H 0.3835 0.1256 0.5911 0.075 Uiso 0.634(9) 1 calc PR C 1
H76C H 0.3985 0.1235 0.5180 0.075 Uiso 0.634(9) 1 calc PR C 1
C77 C 0.1413(12) 0.1657(3) 0.4748(6) 0.061(4) Uani 0.634(9) 1 d PD C 1
H77A H 0.0880 0.1688 0.5125 0.073 Uiso 0.634(9) 1 calc PR C 1
H77B H 0.1429 0.1440 0.4659 0.073 Uiso 0.634(9) 1 calc PR C 1
C78 C 0.073(2) 0.1831(9) 0.4186(15) 0.059(7) Uani 0.634(9) 1 d PD C 1
H78A H 0.0652 0.2044 0.4288 0.089 Uiso 0.634(9) 1 calc PR C 1
H78B H -0.0159 0.1748 0.4110 0.089 Uiso 0.634(9) 1 calc PR C 1
H78C H 0.1277 0.1807 0.3817 0.089 Uiso 0.634(9) 1 calc PR C 1
N6A N 0.2829(6) 0.17674(12) 0.4858(2) 0.0419(15) Uani 0.366(9) 1 d PDU C 2
C71A C 0.2120(15) 0.1910(3) 0.5381(6) 0.040(5) Uani 0.366(9) 1 d PDU C 2
H71C H 0.2552 0.1843 0.5766 0.047 Uiso 0.366(9) 1 calc PR C 2
H71D H 0.1195 0.1833 0.5384 0.047 Uiso 0.366(9) 1 calc PR C 2
C72A C 0.206(10) 0.2247(8) 0.539(3) 0.063(6) Uani 0.366(9) 1 d PDU C 2
H72D H 0.2933 0.2330 0.5289 0.095 Uiso 0.366(9) 1 calc PR C 2
H72E H 0.1799 0.2315 0.5804 0.095 Uiso 0.366(9) 1 calc PR C 2
H72F H 0.1398 0.2317 0.5091 0.095 Uiso 0.366(9) 1 calc PR C 2
C73A C 0.4286(11) 0.1862(3) 0.4870(7) 0.044(5) Uani 0.366(9) 1 d PDU C 2
H73C H 0.4339 0.2081 0.4806 0.053 Uiso 0.366(9) 1 calc PR C 2
H73D H 0.4660 0.1817 0.5281 0.053 Uiso 0.366(9) 1 calc PR C 2
C74A C 0.513(4) 0.1707(19) 0.439(4) 0.051(3) Uani 0.366(9) 1 d PDU C 2
H74D H 0.4853 0.1498 0.4352 0.077 Uiso 0.366(9) 1 calc PR C 2
H74E H 0.6068 0.1716 0.4511 0.077 Uiso 0.366(9) 1 calc PR C 2
H74F H 0.5011 0.1808 0.3993 0.077 Uiso 0.366(9) 1 calc PR C 2
C75A C 0.2685(17) 0.1426(2) 0.4903(6) 0.048(6) Uani 0.366(9) 1 d PDU C 2
H75C H 0.1725 0.1381 0.4948 0.058 Uiso 0.366(9) 1 calc PR C 2
H75D H 0.2974 0.1340 0.4506 0.058 Uiso 0.366(9) 1 calc PR C 2
C76A C 0.340(7) 0.1269(8) 0.539(3) 0.040(13) Uani 0.366(9) 1 d PDU C 2
H76D H 0.4356 0.1273 0.5308 0.061 Uiso 0.366(9) 1 calc PR C 2
H76E H 0.3092 0.1061 0.5412 0.061 Uiso 0.366(9) 1 calc PR C 2
H76F H 0.3225 0.1368 0.5787 0.061 Uiso 0.366(9) 1 calc PR C 2
C77A C 0.2215(15) 0.1858(3) 0.4245(6) 0.041(4) Uani 0.366(9) 1 d PDU C 2
H77C H 0.2717 0.1763 0.3906 0.049 Uiso 0.366(9) 1 calc PR C 2
H77D H 0.2283 0.2078 0.4195 0.049 Uiso 0.366(9) 1 calc PR C 2
C78A C 0.068(4) 0.1760(19) 0.421(2) 0.059(7) Uani 0.366(9) 1 d PDU C 2
H78D H 0.0626 0.1542 0.4165 0.089 Uiso 0.366(9) 1 calc PR C 2
H78E H 0.0266 0.1855 0.3847 0.089 Uiso 0.366(9) 1 calc PR C 2
H78F H 0.0221 0.1823 0.4579 0.089 Uiso 0.366(9) 1 calc PR C 2

loop_
_atom_site_aniso_label
_atom_site_aniso_U_11
_atom_site_aniso_U_22
_atom_site_aniso_U_33
_atom_site_aniso_U_23
_atom_site_aniso_U_13
_atom_site_aniso_U_12
Mo1 0.0365(4) 0.0269(3) 0.0334(4) 0.0020(2) 0.0024(3) -0.0016(2)
Mo2 0.0315(4) 0.0247(3) 0.0467(4) -0.0006(3) 0.0034(3) -0.0008(2)
Mo3 0.0362(4) 0.0335(3) 0.0320(4) 0.0014(3) -0.0006(3) 0.0061(3)
Mo4 0.0337(4) 0.0299(3) 0.0342(4) 0.0047(3) -0.0044(3) -0.0052(2)
Mo5 0.0307(4) 0.0258(3) 0.0333(3) 0.0038(2) 0.0014(3) -0.0001(2)
Mo6 0.0340(4) 0.0311(3) 0.0322(4) 0.0040(2) -0.0008(3) 0.0006(3)
O1 0.081(5) 0.041(3) 0.046(3) -0.011(3) 0.020(3) 0.000(3)
O2 0.046(4) 0.056(3) 0.050(4) -0.004(3) 0.014(3) -0.013(3)
O3 0.082(5) 0.054(3) 0.046(4) 0.013(3) -0.016(4) -0.017(3)
O4 0.053(4) 0.042(3) 0.098(5) -0.005(3) 0.006(4) 0.007(3)
O5 0.073(4) 0.048(3) 0.061(4) 0.020(3) 0.009(4) -0.015(3)
O6 0.055(4) 0.060(4) 0.065(4) -0.022(3) 0.013(3) -0.021(3)
O7 0.076(5) 0.091(5) 0.052(4) -0.022(4) -0.028(4) 0.012(4)
O8 0.043(3) 0.050(3) 0.055(4) -0.011(3) 0.001(3) 0.012(3)
O9 0.093(5) 0.092(5) 0.063(5) 0.030(4) 0.016(4) 0.023(4)
O10 0.030(3) 0.030(2) 0.039(3) 0.004(2) 0.000(2) 0.002(2)
O11 0.057(4) 0.053(3) 0.047(3) 0.002(3) 0.020(3) -0.003(3)
O12 0.030(3) 0.025(2) 0.038(3) 0.004(2) -0.001(2) 0.000(2)
C13 0.038(6) 0.043(12) 0.051(8) -0.007(8) -0.014(7) -0.006(9)
O13 0.050(5) 0.047(4) 0.068(6) 0.012(4) -0.001(4) -0.005(4)
C13A 0.038(6) 0.043(12) 0.051(8) -0.007(8) -0.014(7) -0.006(9)
O13A 0.050(5) 0.047(4) 0.068(6) 0.012(4) -0.001(4) -0.005(4)
O14 0.046(3) 0.022(2) 0.044(3) 0.001(2) 0.003(3) -0.001(2)
O15 0.049(3) 0.038(3) 0.053(4) 0.002(3) -0.013(3) 0.011(2)
O16 0.073(5) 0.112(6) 0.078(5) 0.048(4) -0.039(4) -0.058(5)
O17 0.056(4) 0.051(3) 0.032(3) 0.006(3) -0.010(3) -0.003(3)
O18 0.060(4) 0.048(3) 0.054(4) -0.015(3) 0.006(3) -0.001(3)
O19 0.063(4) 0.037(3) 0.057(4) -0.004(3) 0.004(3) -0.001(3)
O20 0.036(3) 0.037(3) 0.045(3) 0.009(2) 0.008(3) -0.006(2)
O21 0.043(3) 0.040(3) 0.046(3) 0.012(2) 0.006(3) 0.007(3)
O22 0.056(4) 0.062(4) 0.067(4) 0.019(3) -0.028(4) 0.005(3)
O23 0.061(4) 0.046(3) 0.060(4) -0.013(3) -0.011(3) 0.007(3)
O24 0.066(4) 0.098(5) 0.053(4) 0.041(4) 0.018(4) 0.023(4)
O25 0.030(3) 0.033(2) 0.038(3) 0.011(2) 0.004(2) 0.001(2)
O26 0.069(4) 0.061(4) 0.052(4) -0.001(3) 0.014(3) 0.014(3)
O27 0.027(3) 0.027(2) 0.034(3) 0.004(2) 0.003(2) -0.0018(19)
O28 0.054(4) 0.071(4) 0.123(7) -0.006(4) -0.005(4) -0.017(3)
O29 0.053(3) 0.022(2) 0.038(3) 0.006(2) -0.012(3) -0.008(2)
O30 0.060(4) 0.055(3) 0.080(5) -0.014(3) -0.011(4) 0.011(3)
C1 0.054(5) 0.038(4) 0.049(5) 0.000(4) 0.007(5) -0.005(4)
C2 0.051(5) 0.030(4) 0.032(4) -0.003(3) 0.001(4) -0.007(3)
C3 0.035(4) 0.028(4) 0.057(6) 0.000(4) 0.001(4) -0.001(3)
C4 0.028(4) 0.039(4) 0.074(6) -0.004(4) -0.002(4) -0.004(4)
C5 0.035(4) 0.035(4) 0.061(6) -0.002(4) -0.006(4) 0.006(3)
C6 0.042(5) 0.030(4) 0.051(5) -0.004(4) 0.014(4) -0.007(3)
C7 0.059(6) 0.065(5) 0.044(5) -0.013(4) -0.003(5) 0.022(5)
C8 0.042(5) 0.034(4) 0.036(4) 0.000(3) -0.011(4) -0.002(4)
C9 0.055(6) 0.055(5) 0.051(5) 0.021(4) 0.017(5) 0.013(4)
C10 0.038(5) 0.037(4) 0.039(4) -0.003(3) 0.000(4) 0.005(3)
C11 0.035(4) 0.047(4) 0.052(5) -0.002(4) 0.000(4) 0.003(3)
C12 0.026(4) 0.035(4) 0.045(5) 0.001(3) -0.008(4) -0.004(3)
C14 0.032(4) 0.028(3) 0.047(5) 0.002(3) -0.008(4) -0.001(3)
C15 0.049(5) 0.042(4) 0.040(5) -0.004(3) -0.008(4) 0.007(4)
C16 0.050(6) 0.067(5) 0.037(5) 0.021(4) -0.014(4) -0.023(5)
C17 0.030(4) 0.036(4) 0.040(5) -0.002(3) 0.000(4) -0.006(3)
C18 0.032(4) 0.039(4) 0.050(5) 0.003(4) -0.006(4) -0.011(3)
C19 0.036(4) 0.037(4) 0.033(4) 0.007(3) -0.001(4) -0.007(3)
C20 0.029(4) 0.033(4) 0.041(5) -0.003(3) -0.007(4) 0.004(3)
C21 0.030(4) 0.037(4) 0.032(4) 0.002(3) 0.009(4) -0.002(3)
C22 0.047(5) 0.045(4) 0.038(5) 0.006(4) -0.006(4) -0.007(4)
C23 0.044(5) 0.043(4) 0.040(5) -0.003(4) -0.005(4) 0.008(4)
C24 0.053(6) 0.049(5) 0.045(5) 0.006(4) 0.004(5) 0.017(4)
C25 0.030(4) 0.051(4) 0.048(5) 0.020(4) 0.000(4) 0.001(3)
C26 0.042(5) 0.062(5) 0.050(6) 0.017(4) 0.010(4) 0.014(4)
C27 0.029(4) 0.043(4) 0.043(5) -0.003(3) -0.001(4) 0.002(3)
C28 0.037(5) 0.033(4) 0.126(9) -0.001(5) 0.016(6) 0.004(4)
C29 0.042(5) 0.049(4) 0.057(5) 0.019(4) -0.012(4) -0.011(4)
C30 0.058(6) 0.038(4) 0.060(6) -0.005(4) -0.003(5) -0.008(4)
N1 0.035(4) 0.055(4) 0.056(4) -0.008(3) 0.002(4) 0.002(3)
C31 0.044(5) 0.053(5) 0.089(7) -0.019(5) -0.013(5) 0.012(4)
C32 0.077(8) 0.051(5) 0.136(11) 0.019(6) -0.042(8) -0.009(5)
C33 0.047(6) 0.107(8) 0.052(6) -0.005(6) 0.003(5) -0.016(5)
C34 0.084(9) 0.143(11) 0.075(8) 0.039(8) -0.017(7) -0.064(8)
C35 0.041(5) 0.059(5) 0.064(6) -0.013(4) -0.009(5) 0.005(4)
C36 0.056(6) 0.088(7) 0.100(8) -0.052(6) -0.018(6) 0.022(5)
C37 0.056(5) 0.046(4) 0.050(5) -0.007(4) 0.007(5) 0.001(4)
C38 0.066(6) 0.070(6) 0.071(7) -0.028(5) 0.001(6) 0.011(5)
N2 0.039(4) 0.042(3) 0.024(3) 0.006(2) 0.004(3) -0.002(3)
C39 0.058(6) 0.052(5) 0.042(5) 0.009(4) -0.002(5) 0.009(4)
C40 0.045(5) 0.053(5) 0.052(5) -0.005(4) 0.002(5) 0.007(4)
C41 0.062(6) 0.037(4) 0.039(5) 0.010(3) 0.018(4) 0.002(4)
C42 0.051(5) 0.040(4) 0.056(5) 0.005(4) 0.020(5) 0.009(4)
C43 0.045(5) 0.042(4) 0.035(4) -0.006(3) 0.000(4) -0.004(4)
C44 0.065(6) 0.033(4) 0.066(6) -0.010(4) 0.011(5) 0.006(4)
C45 0.045(5) 0.044(4) 0.032(4) -0.001(3) 0.003(4) -0.002(4)
C46 0.066(6) 0.048(4) 0.046(5) 0.003(4) -0.001(5) -0.016(4)
N3 0.038(4) 0.031(3) 0.035(3) -0.002(2) 0.001(3) -0.002(3)
C47 0.108(10) 0.064(6) 0.073(7) 0.006(5) 0.005(7) -0.003(6)
C48 0.063(7) 0.062(6) 0.081(8) 0.021(5) -0.034(6) -0.011(5)
C49 0.086(8) 0.095(8) 0.078(8) 0.012(6) 0.027(7) 0.034(7)
C50 0.102(9) 0.083(7) 0.116(10) -0.055(7) 0.022(8) 0.020(7)
C51 0.082(8) 0.070(6) 0.100(9) 0.003(6) 0.022(7) -0.001(6)
C52 0.070(7) 0.060(5) 0.085(7) 0.030(5) -0.011(6) 0.006(5)
C53 0.080(8) 0.072(6) 0.079(8) -0.015(6) -0.006(6) 0.009(6)
C54 0.040(5) 0.084(7) 0.072(7) -0.021(5) 0.004(5) -0.004(5)
N4 0.034(4) 0.032(3) 0.039(4) 0.003(3) -0.002(3) 0.000(3)
C55 0.034(4) 0.045(4) 0.052(5) 0.010(4) 0.007(4) 0.001(3)
C56 0.052(5) 0.044(4) 0.051(5) -0.005(4) -0.002(5) -0.001(4)
C57 0.036(5) 0.033(4) 0.067(6) 0.004(4) 0.006(4) 0.000(3)
C58 0.038(5) 0.040(4) 0.092(7) 0.018(4) 0.005(5) -0.001(4)
C59 0.035(5) 0.040(4) 0.059(5) 0.005(4) 0.006(4) 0.002(3)
C60 0.067(6) 0.060(5) 0.052(5) -0.007(4) 0.018(5) -0.016(5)
C61 0.040(5) 0.036(4) 0.048(5) 0.001(3) -0.001(4) 0.004(3)
C62 0.049(5) 0.034(4) 0.048(5) 0.006(3) -0.005(4) -0.007(3)
N5 0.070(5) 0.043(3) 0.039(4) 0.011(3) -0.018(4) -0.015(3)
C63 0.043(9) 0.065(11) 0.070(12) -0.023(10) -0.004(10) 0.000(8)
C64 0.101(15) 0.034(8) 0.121(16) -0.028(9) 0.022(12) -0.016(9)
C65 0.069(10) 0.049(8) 0.051(9) 0.010(7) 0.008(8) 0.001(7)
C66 0.087(13) 0.086(13) 0.036(9) 0.009(9) -0.010(9) 0.033(12)
N5A 0.070(5) 0.043(3) 0.039(4) 0.011(3) -0.018(4) -0.015(3)
C63A 0.078(14) 0.060(12) 0.030(10) 0.014(9) -0.009(10) -0.021(11)
C64A 0.049(14) 0.051(14) 0.075(18) -0.026(13) 0.019(16) 0.002(11)
C65A 0.075(16) 0.036(12) 0.095(19) 0.002(13) -0.012(16) -0.003(12)
C66A 0.072(16) 0.054(12) 0.044(13) -0.033(10) 0.002(12) -0.002(11)
C67 0.067(6) 0.058(5) 0.046(5) 0.006(4) -0.002(5) 0.007(5)
C68 0.090(8) 0.070(6) 0.097(9) 0.021(6) -0.032(7) -0.040(6)
C69 0.077(7) 0.059(5) 0.054(6) 0.011(4) 0.008(6) -0.006(5)
C70 0.059(6) 0.061(5) 0.059(6) -0.008(4) -0.001(5) -0.010(5)
N6 0.056(4) 0.036(3) 0.034(3) 0.002(3) 0.000(3) 0.001(3)
C71 0.099(12) 0.035(7) 0.047(8) -0.003(6) 0.017(9) 0.002(7)
C72 0.089(13) 0.047(4) 0.054(10) -0.006(5) 0.018(11) 0.013(5)
C73 0.085(12) 0.043(7) 0.034(7) 0.003(6) 0.008(8) 0.013(7)
C74 0.055(6) 0.051(6) 0.049(9) 0.003(5) 0.004(5) 0.011(4)
C75 0.061(9) 0.049(7) 0.039(7) 0.002(6) -0.018(7) 0.001(7)
C76 0.047(15) 0.059(12) 0.04(2) -0.018(10) -0.003(11) -0.005(9)
C77 0.059(10) 0.064(9) 0.059(10) 0.015(7) -0.029(8) -0.009(7)
C78 0.059(6) 0.05(2) 0.073(7) 0.002(8) -0.012(5) 0.006(7)
N6A 0.056(4) 0.036(3) 0.034(3) 0.002(3) 0.000(3) 0.001(3)
C71A 0.041(11) 0.044(8) 0.033(9) 0.001(8) -0.009(9) 0.008(9)
C72A 0.089(13) 0.047(4) 0.054(10) -0.006(5) 0.018(11) 0.013(5)
C73A 0.049(8) 0.029(9) 0.054(13) 0.001(9) 0.004(8) 0.007(8)
C74A 0.055(6) 0.051(6) 0.049(9) 0.003(5) 0.004(5) 0.011(4)
C75A 0.079(16) 0.036(7) 0.029(11) 0.003(7) 0.004(11) -0.007(8)
C76A 0.07(3) 0.032(13) 0.02(2) -0.002(16) 0.003(14) 0.001(17)
C77A 0.049(9) 0.031(9) 0.043(8) -0.004(7) 0.005(8) 0.009(8)
C78A 0.059(6) 0.05(2) 0.073(7) 0.002(8) -0.012(5) 0.006(7)

loop_
_atom_type_symbol
_atom_type_description
_atom_type_scat_dispersion_real
_atom_type_scat_dispersion_imag
_atom_type_scat_source
C C 0.0033 0.0016 'International Tables Vol C Tables 4.2.6.8 and 6.1.1.4'
H H 0.0000 0.0000 'International Tables Vol C Tables 4.2.6.8 and 6.1.1.4'
N N 0.0061 0.0033 'International Tables Vol C Tables 4.2.6.8 and 6.1.1.4'
O O 0.0106 0.0060 'International Tables Vol C Tables 4.2.6.8 and 6.1.1.4'
Mo Mo -1.6832 0.6857 'International Tables Vol C Tables 4.2.6.8 and 6.1.1.4'

loop_
_geom_angle_atom_site_label_1
_geom_angle_atom_site_label_2
_geom_angle_atom_site_label_3
_geom_angle
C2 Mo1 C3 87.5(3)
C2 Mo1 C1 80.8(3)
C3 Mo1 C1 79.8(3)
C2 Mo1 O14 97.8(2)
C3 Mo1 O14 106.2(2)
C1 Mo1 O14 173.7(3)
C2 Mo1 O10 168.1(3)
C3 Mo1 O10 103.8(3)
C1 Mo1 O10 104.6(3)
O14 Mo1 O10 75.74(18)
C2 Mo1 O12 102.5(3)
C3 Mo1 O12 169.6(2)
C1 Mo1 O12 98.7(3)
O14 Mo1 O12 75.57(17)
O10 Mo1 O12 66.41(17)
C2 Mo1 Mo2 127.6(2)
C3 Mo1 Mo2 122.3(2)
C1 Mo1 Mo2 65.9(2)
O14 Mo1 Mo2 110.97(12)
O10 Mo1 Mo2 48.87(11)
O12 Mo1 Mo2 48.90(11)
C4 Mo2 C6 85.4(3)
C4 Mo2 C5 85.1(3)
C6 Mo2 C5 84.9(3)
C4 Mo2 O10 167.6(3)
C6 Mo2 O10 101.9(3)
C5 Mo2 O10 105.4(2)
C4 Mo2 O12 102.8(3)
C6 Mo2 O12 161.7(3)
C5 Mo2 O12 111.9(3)
O10 Mo2 O12 67.46(17)
C4 Mo2 Mo1 118.5(2)
C6 Mo2 Mo1 111.7(2)
C5 Mo2 Mo1 151.2(2)
O10 Mo2 Mo1 49.58(12)
O12 Mo2 Mo1 50.03(12)
C8 Mo3 C9 85.2(3)
C8 Mo3 C7 81.6(3)
C9 Mo3 C7 82.6(4)
C8 Mo3 O14 101.1(2)
C9 Mo3 O14 173.7(3)
C7 Mo3 O14 98.4(3)
C8 Mo3 O12 171.1(3)
C9 Mo3 O12 99.1(3)
C7 Mo3 O12 106.6(3)
O14 Mo3 O12 74.63(16)
C8 Mo3 O10 106.1(3)
C9 Mo3 O10 104.5(3)
C7 Mo3 O10 169.7(3)
O14 Mo3 O10 73.68(17)
O12 Mo3 O10 65.34(17)
C16 Mo4 C18 87.3(4)
C16 Mo4 C17 80.4(3)
C18 Mo4 C17 81.5(3)
C16 Mo4 O29 97.4(3)
C18 Mo4 O29 106.1(3)
C17 Mo4 O29 172.0(2)
C16 Mo4 O27 169.5(3)
C18 Mo4 O27 101.9(3)
C17 Mo4 O27 105.7(2)
O29 Mo4 O27 75.46(17)
C16 Mo4 O25 104.7(3)
C18 Mo4 O25 167.8(3)
C17 Mo4 O25 98.1(2)
O29 Mo4 O25 74.95(17)
O27 Mo4 O25 66.32(18)
C16 Mo4 Mo5 129.6(3)
C18 Mo4 Mo5 121.7(2)
C17 Mo4 Mo5 66.5(2)
O29 Mo4 Mo5 110.16(12)
O27 Mo4 Mo5 48.94(11)
O25 Mo4 Mo5 48.40(11)
C21 Mo5 C19 82.6(3)
C21 Mo5 C20 83.4(3)
C19 Mo5 C20 86.3(3)
C21 Mo5 O25 105.1(2)
C19 Mo5 O25 104.0(2)
C20 Mo5 O25 167.3(2)
C21 Mo5 O27 163.5(3)
C19 Mo5 O27 113.1(3)
C20 Mo5 O27 102.2(2)
O25 Mo5 O27 67.07(17)
C21 Mo5 Mo4 114.6(2)
C19 Mo5 Mo4 150.3(2)
C20 Mo5 Mo4 118.4(2)
O25 Mo5 Mo4 49.64(12)
O27 Mo5 Mo4 49.02(12)
C24 Mo6 C22 82.0(4)
C24 Mo6 C23 84.1(4)
C22 Mo6 C23 81.8(3)
C24 Mo6 O29 103.1(3)
C22 Mo6 O29 100.9(3)
C23 Mo6 O29 172.5(3)
C24 Mo6 O27 172.5(3)
C22 Mo6 O27 105.3(3)
C23 Mo6 O27 98.5(3)
O29 Mo6 O27 74.09(17)
C24 Mo6 O25 107.1(3)
C22 Mo6 O25 170.1(3)
C23 Mo6 O25 102.5(3)
O29 Mo6 O25 73.71(18)
O27 Mo6 O25 65.45(17)
C10 O10 Mo2 124.5(4)
C10 O10 Mo1 121.4(4)
Mo2 O10 Mo1 81.55(15)
C10 O10 Mo3 123.6(4)
Mo2 O10 Mo3 102.94(19)
Mo1 O10 Mo3 91.63(17)
C12 O12 Mo2 125.5(4)
C12 O12 Mo1 118.7(4)
Mo2 O12 Mo1 81.07(16)
C12 O12 Mo3 123.5(4)
Mo2 O12 Mo3 103.99(18)
Mo1 O12 Mo3 92.11(16)
O13 C13 C12 110.4(11)
O13A C13A C12 115.9(18)
C14 O14 Mo1 133.7(4)
C14 O14 Mo3 127.3(4)
Mo1 O14 Mo3 98.38(17)
C25 O25 Mo5 124.6(4)
C25 O25 Mo4 117.7(5)
Mo5 O25 Mo4 81.96(16)
C25 O25 Mo6 125.4(4)
Mo5 O25 Mo6 102.7(2)
Mo4 O25 Mo6 92.02(17)
C27 O27 Mo5 124.4(4)
C27 O27 Mo4 120.0(4)
Mo5 O27 Mo4 82.04(16)
C27 O27 Mo6 123.8(4)
Mo5 O27 Mo6 102.67(17)
Mo4 O27 Mo6 92.98(16)
C29 O29 Mo4 128.3(5)
C29 O29 Mo6 133.0(5)
Mo4 O29 Mo6 98.19(16)
O1 C1 Mo1 168.3(7)
O2 C2 Mo1 178.2(7)
O3 C3 Mo1 174.8(6)
O4 C4 Mo2 179.1(7)
O5 C5 Mo2 176.0(8)
O6 C6 Mo2 179.1(7)
O7 C7 Mo3 177.0(8)
O8 C8 Mo3 175.9(7)
O9 C9 Mo3 171.8(9)
O10 C10 C11 112.8(6)
O11 C11 C10 113.2(6)
O12 C12 C13 114.6(11)
O12 C12 C13A 110.9(18)
C13 C12 C13A 19.1(15)
O14 C14 C15 108.9(6)
O15 C15 C14 111.0(6)
O16 C16 Mo4 178.6(8)
O17 C17 Mo4 169.2(6)
O18 C18 Mo4 175.0(7)
O19 C19 Mo5 176.4(7)
O20 C20 Mo5 177.7(6)
O21 C21 Mo5 178.2(6)
O22 C22 Mo6 178.7(8)
O23 C23 Mo6 174.6(7)
O24 C24 Mo6 169.9(9)
O25 C25 C26 112.5(7)
O26 C26 C25 112.8(6)
O27 C27 C28 112.4(6)
O28 C28 C27 114.0(8)
O29 C29 C30 108.4(6)
O30 C30 C29 108.6(7)
C37 N1 C31 113.0(7)
C37 N1 C35 106.6(6)
C31 N1 C35 110.6(6)
C37 N1 C33 111.5(7)
C31 N1 C33 104.8(7)
C35 N1 C33 110.3(7)
C32 C31 N1 116.0(8)
C34 C33 N1 114.4(8)
C36 C35 N1 116.8(7)
N1 C37 C38 114.7(7)
C39 N2 C45 111.1(6)
C39 N2 C41 106.6(6)
C45 N2 C41 110.6(5)
C39 N2 C43 111.8(6)
C45 N2 C43 106.1(5)
C41 N2 C43 110.8(6)
N2 C39 C40 116.8(7)
N2 C41 C42 113.8(6)
C44 C43 N2 114.1(6)
N2 C45 C46 114.7(6)
C51 N3 C53 111.9(8)
C51 N3 C47 108.2(7)
C53 N3 C47 108.8(8)
C51 N3 C49 108.5(7)
C53 N3 C49 108.2(8)
C47 N3 C49 111.4(7)
N3 C47 C48 114.7(9)
N3 C49 C50 112.3(8)
N3 C51 C52 113.1(9)
N3 C53 C54 115.9(8)
C61 N4 C57 107.3(6)
C61 N4 C59 111.7(5)
C57 N4 C59 110.3(6)
C61 N4 C55 112.2(6)
C57 N4 C55 109.7(5)
C59 N4 C55 105.8(6)
C56 C55 N4 114.6(6)
C58 C57 N4 115.0(7)
C60 C59 N4 115.0(7)
N4 C61 C62 115.4(6)
C69 N5 C65 122.8(9)
C69 N5 C67 108.5(6)
C65 N5 C67 115.9(8)
C69 N5 C63 103.8(9)
C65 N5 C63 102.0(8)
C67 N5 C63 100.1(9)
C64 C63 N5 124.4(13)
N5 C65 C66 102.6(10)
N5 C67 C68 115.5(7)
N5 C69 C70 116.5(7)
C71 N6 C77 111.3(8)
C71 N6 C73 109.3(6)
C77 N6 C73 109.2(7)
C71 N6 C75 109.3(6)
C77 N6 C75 106.4(6)
C73 N6 C75 111.3(7)
N6 C71 C72 117.5(19)
C74 C73 N6 113.7(17)
C76 C75 N6 118.5(17)
N6 C77 C78 111.2(14)

loop_
_geom_bond_atom_site_label_1
_geom_bond_atom_site_label_2
_geom_bond_distance
Mo1 C2 1.927(8)
Mo1 C3 1.940(10)
Mo1 C1 1.960(8)
Mo1 O14 2.133(4)
Mo1 O10 2.244(5)
Mo1 O12 2.262(5)
Mo1 Mo2 2.9162(11)
Mo2 C4 1.910(8)
Mo2 C6 1.919(9)
Mo2 C5 1.930(9)
Mo2 O10 2.221(4)
Mo2 O12 2.224(4)
Mo3 C8 1.914(8)
Mo3 C9 1.930(8)
Mo3 C7 1.939(10)
Mo3 O14 2.177(5)
Mo3 O12 2.268(4)
Mo3 O10 2.304(5)
Mo4 C16 1.930(9)
Mo4 C18 1.933(8)
Mo4 C17 1.944(8)
Mo4 O29 2.140(5)
Mo4 O27 2.236(5)
Mo4 O25 2.257(5)
Mo4 Mo5 2.9333(12)
Mo5 C21 1.904(8)
Mo5 C19 1.916(8)
Mo5 C20 1.930(8)
Mo5 O25 2.215(4)
Mo5 O27 2.233(4)
Mo6 C24 1.917(9)
Mo6 C22 1.924(9)
Mo6 C23 1.928(8)
Mo6 O29 2.180(5)
Mo6 O27 2.266(4)
Mo6 O25 2.281(5)
O1 C1 1.174(9)
O2 C2 1.155(9)
O3 C3 1.161(10)
O4 C4 1.178(9)
O5 C5 1.176(10)
O6 C6 1.161(10)
O7 C7 1.159(11)
O8 C8 1.171(9)
O9 C9 1.174(10)
O10 C10 1.417(9)
O11 C11 1.422(10)
O12 C12 1.418(9)
C13 O13 1.438(16)
C13 C12 1.488(14)
C13A O13A 1.45(2)
C13A C12 1.500(18)
O14 C14 1.412(8)
O15 C15 1.429(10)
O16 C16 1.136(10)
O17 C17 1.183(9)
O18 C18 1.167(9)
O19 C19 1.167(9)
O20 C20 1.168(8)
O21 C21 1.182(9)
O22 C22 1.169(10)
O23 C23 1.181(9)
O24 C24 1.172(10)
O25 C25 1.423(9)
O26 C26 1.419(11)
O27 C27 1.410(9)
O28 C28 1.366(9)
O29 C29 1.391(8)
O30 C30 1.418(11)
C10 C11 1.496(10)
C14 C15 1.505(10)
C25 C26 1.500(12)
C27 C28 1.551(13)
C29 C30 1.535(12)
N1 C37 1.493(10)
N1 C31 1.506(11)
N1 C35 1.516(11)
N1 C33 1.517(11)
C31 C32 1.496(14)
C33 C34 1.514(15)
C35 C36 1.495(12)
C37 C38 1.514(12)
N2 C39 1.494(10)
N2 C45 1.507(9)
N2 C41 1.509(9)
N2 C43 1.537(10)
C39 C40 1.521(12)
C41 C42 1.528(12)
C43 C44 1.519(10)
C45 C46 1.519(11)
N3 C51 1.486(11)
N3 C53 1.496(13)
N3 C47 1.517(13)
N3 C49 1.520(11)
C47 C48 1.520(16)
C49 C50 1.580(15)
C51 C52 1.561(15)
C53 C54 1.502(13)
N4 C61 1.502(9)
N4 C57 1.514(9)
N4 C59 1.520(11)
N4 C55 1.526(9)
C55 C56 1.517(12)
C57 C58 1.505(11)
C59 C60 1.517(11)
C61 C62 1.541(10)
N5 C69 1.479(7)
N5 C65 1.490(9)
N5 C67 1.503(8)
N5 C63 1.543(9)
C63 C64 1.536(10)
C65 C66 1.525(9)
C63A C64A 1.542(10)
C65A C66A 1.549(10)
C67 C68 1.532(8)
C69 C70 1.523(8)
N6 C71 1.487(10)
N6 C77 1.522(13)
N6 C73 1.522(12)
N6 C75 1.533(11)
C71 C72 1.51(3)
C73 C74 1.51(3)
C75 C76 1.46(2)
C77 C78 1.60(3)
C71A C72A 1.51(3)
C73A C74A 1.51(3)
C75A C76A 1.46(2)
C77A C78A 1.60(3)
